data_2004244
loop_
_publ_author_name
'Panneerselvam, K.'
'Soriano-Garc\'ia, M.'

_publ_section_title
;
 <small>L</small>-Glycyl-<small>L</small>-Glutamine Monohydrate
;
_journal_issue 12
_journal_name_full 'Acta Crystallographica Section C'
_journal_page_first 2718
_journal_page_last 2720
_journal_paper_doi 10.1107/S0108270195009218
_journal_volume 51
_journal_year 1995
_chemical_formula_moiety 'C7 H13 N3 O4, H2 O1'
_chemical_formula_sum 'C7 H15 N3 O5'
_chemical_formula_weight 221.22
_chemical_name_systematic
;
L-Gylcyl-L-Glutamine monohydrate
;
_space_group_IT_number 19
_symmetry_cell_setting orthorhombic
_symmetry_space_group_name_Hall 'P 2ac 2ab'
_symmetry_space_group_name_H-M 'P 21 21 21'
_audit_creation_method SHELXL
_cell_angle_alpha 90.00
_cell_angle_beta 90.00
_cell_angle_gamma 90.00
_cell_formula_units_Z 4
_cell_length_a 5.415(2)
_cell_length_b 11.618(5)
_cell_length_c 15.558(9)
_cell_measurement_reflns_used 25
_cell_measurement_temperature 293(2)
_cell_measurement_theta_max 45
_cell_measurement_theta_min 15
_cell_volume 978.8(8)
_computing_cell_refinement 'XSCANS (Siemens, 1992)'
_computing_data_collection 'P4 diffractometer software'
_computing_data_reduction XSCANS
_computing_molecular_graphics 'SHELXL-Plus (Sheldrick, 1991)'
_computing_publication_material SHELXL93
_computing_structure_refinement 'SHELXL93 (Sheldrick, 1993)'
_computing_structure_solution 'SHELXS86 (Sheldrick, 1985)'
_diffrn_ambient_temperature 293(2)
_diffrn_measurement_device P4
_diffrn_measurement_method \q/2\q
_diffrn_radiation_monochromator graphite
_diffrn_radiation_source 'fine-focus sealed tube'
_diffrn_radiation_type CuK\a
_diffrn_radiation_wavelength 1.54178
_diffrn_reflns_av_R_equivalents 0.0192
_diffrn_reflns_av_sigmaI/netI 0.0205
_diffrn_reflns_limit_h_max 5
_diffrn_reflns_limit_h_min -1
_diffrn_reflns_limit_k_max 12
_diffrn_reflns_limit_k_min -1
_diffrn_reflns_limit_l_max 16
_diffrn_reflns_limit_l_min -1
_diffrn_reflns_number 1146
_diffrn_reflns_theta_max 56.72
_diffrn_reflns_theta_min 4.75
_diffrn_standards_decay_% 2
_diffrn_standards_interval_count 100
_diffrn_standards_number 3
_exptl_absorpt_coefficient_mu 1.094
_exptl_absorpt_correction_type none
_exptl_crystal_colour colourless
_exptl_crystal_density_diffrn 1.501
_exptl_crystal_description needle
_exptl_crystal_F_000 472
_exptl_crystal_size_max 0.4
_exptl_crystal_size_mid 0.2
_exptl_crystal_size_min 0.2
_refine_diff_density_max 0.163
_refine_diff_density_min -0.197
_refine_ls_abs_structure_details 'Flack (1983)'
_refine_ls_abs_structure_Flack 'x = -0.1(3)'
_refine_ls_extinction_method none
_refine_ls_goodness_of_fit_all 1.050
_refine_ls_goodness_of_fit_obs 1.052
_refine_ls_hydrogen_treatment 'All H atoms refined isotropically'
_refine_ls_matrix_type full
_refine_ls_number_parameters 196
_refine_ls_number_reflns 1017
_refine_ls_number_restraints 0
_refine_ls_restrained_S_all 1.050
_refine_ls_restrained_S_obs 1.052
_refine_ls_R_factor_all 0.0341
_refine_ls_R_factor_obs 0.0340
_refine_ls_shift/esd_max 0.154
_refine_ls_shift/esd_mean 0.019
_refine_ls_structure_factor_coef Fsqd
_refine_ls_weighting_scheme
;
calc w = 1/[\s^2^(F~o~^2^) + (0.0797P)^2^ + 0.0888P]
where P = (F~o~^2^ + 2F~c~^2^)/3
;
_refine_ls_wR_factor_all 0.0900
_refine_ls_wR_factor_obs 0.0898
_reflns_number_observed 1011
_reflns_number_total 1017
_reflns_observed_criterion >2\s(I)
_cod_data_source_file fg1069.cif
_cod_data_source_block I
_cod_database_code 2004244

loop_
_symmetry_equiv_pos_as_xyz
'x, y, z'
'-x+1/2, -y, z+1/2'
'-x, y+1/2, -z+1/2'
'x+1/2, -y+1/2, -z'

loop_
_atom_site_aniso_label
_atom_site_aniso_U_11
_atom_site_aniso_U_22
_atom_site_aniso_U_33
_atom_site_aniso_U_12
_atom_site_aniso_U_13
_atom_site_aniso_U_23
N1 0.039(2) 0.061(2) 0.057(2) 0.033(2) 0.0165(15) 0.033(2)
C1A 0.0222(15) 0.0268(13) 0.0409(14) 0.0092(12) 0.0058(13) 0.0046(12)
C1P 0.0149(13) 0.0174(10) 0.0198(10) 0.0001(11) -0.0018(10) -0.0007(9)
O1P 0.0181(10) 0.0297(8) 0.0484(10) 0.0042(9) 0.0062(9) 0.0160(9)
N2 0.0135(12) 0.0218(10) 0.0252(10) 0.0028(10) 0.0047(9) 0.0066(9)
C2A 0.0124(13) 0.0187(11) 0.0204(10) 0.0025(11) 0.0048(11) 0.0029(9)
C2B 0.0152(14) 0.0217(11) 0.0261(12) 0.0011(12) -0.0005(12) 0.0019(10)
C2G 0.0220(13) 0.0166(11) 0.0238(12) -0.0001(11) 0.0015(10) 0.0030(9)
C2D 0.0191(13) 0.0208(12) 0.0196(10) -0.0049(12) -0.0039(11) -0.0007(10)
N2E 0.0244(13) 0.0240(12) 0.0388(12) 0.0062(10) 0.0127(13) 0.0067(10)
O2E 0.0265(10) 0.0262(8) 0.0285(8) -0.0019(8) 0.0014(8) 0.0089(7)
C2P 0.013(2) 0.0145(11) 0.0276(11) 0.0007(10) 0.0009(12) -0.0001(11)
O21P 0.0206(10) 0.0297(9) 0.0197(8) -0.0012(8) 0.0032(7) -0.0004(6)
O22P 0.0144(12) 0.0554(12) 0.0371(9) 0.0011(10) -0.0018(8) 0.0065(10)
O1W 0.072(2) 0.0364(12) 0.0417(12) -0.0012(12) -0.0257(13) 0.0041(9)

loop_
_atom_site_label
_atom_site_occupancy
_atom_site_fract_x
_atom_site_fract_y
_atom_site_fract_z
_atom_site_U_iso_or_equiv
_atom_site_thermal_displace_type
_atom_site_calc_flag
_atom_site_type_symbol
N1 1 0.5693(6) 0.1944(3) 0.4106(2) 0.0522(9) Uani d N
C1A 1 0.5362(5) 0.2842(2) 0.3491(2) 0.0300(7) Uani d C
C1P 1 0.2990(4) 0.3502(2) 0.36250(13) 0.0174(5) Uani d C
O1P 1 0.1313(3) 0.31040(15) 0.40638(11) 0.0321(5) Uani d O
N2 1 0.2894(5) 0.4495(2) 0.32012(13) 0.0202(5) Uani d N
C2A 1 0.0792(5) 0.5281(2) 0.32375(14) 0.0172(5) Uani d C
C2B 1 0.1780(5) 0.6460(2) 0.35417(15) 0.0210(6) Uani d C
C2G 1 0.0034(5) 0.7471(2) 0.34601(15) 0.0208(6) Uani d C
C2D 1 -0.2124(4) 0.7470(2) 0.40779(12) 0.0198(5) Uani d C
N2E 1 -0.3593(5) 0.8387(2) 0.40291(15) 0.0291(6) Uani d N
O2E 1 -0.2512(3) 0.66808(12) 0.45907(9) 0.0271(5) Uani d O
C2P 1 -0.0449(4) 0.5382(2) 0.23465(15) 0.0183(6) Uani d C
O21P 1 0.0969(3) 0.54403(13) 0.17026(9) 0.0233(5) Uani d O
O22P 1 -0.2737(4) 0.5424(2) 0.23150(11) 0.0356(5) Uani d O
O1W 1 0.1587(5) 0.0621(2) 0.48354(13) 0.0501(7) Uani d O
H1 1 0.3819(187) 0.1471(63) 0.4056(40) 0.168(26) Uiso d H
H2 1 0.7094(113) 0.1376(44) 0.3976(28) 0.095(14) Uiso d H
H3 1 0.5531(98) 0.1941(46) 0.4497(27) 0.069(17) Uiso d H
H4 1 0.6565(110) 0.3286(39) 0.3322(24) 0.091(16) Uiso d H
H5 1 0.5287(84) 0.2279(37) 0.2942(24) 0.076(12) Uiso d H
H6 1 0.4117(67) 0.4707(24) 0.2971(16) 0.018(7) Uiso d H
H7 1 -0.0334(48) 0.4993(18) 0.3622(13) 0.005(5) Uiso d H
H8 1 0.2292(50) 0.6340(19) 0.4199(15) 0.020(6) Uiso d H
H9 1 0.3212(66) 0.6587(23) 0.3223(16) 0.031(7) Uiso d H
H10 1 -0.0785(47) 0.7523(20) 0.2892(15) 0.019(6) Uiso d H
H11 1 0.0897(62) 0.8214(25) 0.3459(17) 0.036(8) Uiso d H
H12 1 -0.3288(83) 0.8925(32) 0.3648(22) 0.057(10) Uiso d H
H13 1 -0.4805(68) 0.8419(26) 0.4353(20) 0.031(8) Uiso d H
H14 1 0.2020(106) -0.0038(37) 0.4954(26) 0.077(14) Uiso d H
H15 1 0.0691(85) 0.0458(32) 0.4396(29) 0.063(11) Uiso d H

loop_
_atom_type_symbol
_atom_type_description
_atom_type_scat_dispersion_real
_atom_type_scat_dispersion_imag
_atom_type_scat_source
C C 0.0181 0.0091 'International Tables Vol C Tables 4.2.6.8 and 6.1.1.4'
H H 0.0000 0.0000 'International Tables Vol C Tables 4.2.6.8 and 6.1.1.4'
N N 0.0311 0.0180 'International Tables Vol C Tables 4.2.6.8 and 6.1.1.4'
O O 0.0492 0.0322 'International Tables Vol C Tables 4.2.6.8 and 6.1.1.4'

loop_
_geom_angle_atom_site_label_1
_geom_angle_atom_site_label_2
_geom_angle_atom_site_label_3
_geom_angle
_geom_angle_publ_flag
C1A N1 H1 101.(4) no
C1A N1 H2 115.(3) no
H1 N1 H2 109.(5) no
C1A N1 H3 131.(5) no
H1 N1 H3 87.(5) no
H2 N1 H3 107.(5) no
N1 C1A C1P 112.6(2) yes
N1 C1A H4 123.(3) no
C1P C1A H4 112.(3) no
N1 C1A H5 95.(2) no
C1P C1A H5 113.(3) no
H4 C1A H5 99.(3) no
O1P C1P N2 125.0(2) yes
O1P C1P C1A 121.1(2) yes
N2 C1P C1A 113.9(2) yes
C1P N2 C2A 123.7(2) yes
C1P N2 H6 117.(2) no
C2A N2 H6 118.(2) no
N2 C2A C2B 107.2(2) yes
N2 C2A C2P 110.6(2) yes
C2B C2A C2P 111.0(2) yes
N2 C2A H7 108.4(14) no
C2B C2A H7 110.7(13) no
C2P C2A H7 108.9(14) no
C2G C2B C2A 116.5(2) yes
C2G C2B H8 110.1(13) no
C2A C2B H8 105.5(12) no
C2G C2B H9 110.6(17) no
C2A C2B H9 105.4(17) no
H8 C2B H9 108.(2) no
C2D C2G C2B 115.4(2) yes
C2D C2G H10 102.8(14) no
C2B C2G H10 113.7(14) no
C2D C2G H11 111.7(17) no
C2B C2G H11 112.6(18) no
H10 C2G H11 99.(2) no
O2E C2D N2E 122.0(2) yes
O2E C2D C2G 122.9(2) yes
N2E C2D C2G 115.1(2) yes
C2D N2E H12 120.(3) no
C2D N2E H13 118.(2) no
H12 N2E H13 122.(4) no
O22P C2P O21P 125.0(2) yes
O22P C2P C2A 118.2(2) yes
O21P C2P C2A 116.8(2) yes
H14 O1W H15 98.(4) no

loop_
_geom_bond_atom_site_label_1
_geom_bond_atom_site_label_2
_geom_bond_distance
_geom_bond_publ_flag
N1 C1A 1.428(4) yes
N1 H1 1.16(10) no
N1 H2 1.03(6) no
N1 H3 0.61(4) no
C1A C1P 1.510(4) yes
C1A H4 0.87(5) no
C1A H5 1.08(4) no
C1P O1P 1.227(3) yes
C1P N2 1.330(3) yes
N2 C2A 1.460(3) yes
N2 H6 0.79(4) no
C2A C2B 1.544(3) yes
C2A C2P 1.545(4) yes
C2A H7 0.92(2) no
C2B C2G 1.514(4) yes
C2B H8 1.07(2) no
C2B H9 0.93(3) no
C2G C2D 1.513(3) yes
C2G H10 0.99(2) no
C2G H11 0.98(3) no
C2D O2E 1.234(3) yes
C2D N2E 1.331(3) yes
N2E H12 0.88(4) no
N2E H13 0.83(4) no
C2P O22P 1.241(3) yes
C2P O21P 1.264(3) yes
O1W H14 0.82(4) no
O1W H15 0.86(5) no

loop_
_geom_torsion_atom_site_label_1
_geom_torsion_atom_site_label_2
_geom_torsion_atom_site_label_3
_geom_torsion_atom_site_label_4
_geom_torsion
_geom_torsion_publ_flag
N1 C1A C1P O1P -17.5(4) yes
N1 C1A C1P N2 '165.2(3) \y~1~' yes
O1P C1P N2 C2A 3.2(3) yes
C1A C1P N2 C2A '-179.6(2) \w~1~' yes
C1P N2 C2A C2B 123.6(2) yes
C1P N2 C2A C2P '-115.3(2) \f~2~' yes
N2 C2A C2B C2G '168.3(2) \c~1~' yes
C2P C2A C2B C2G 47.4(3) yes
C2A C2B C2G C2D '70.9(3) \c~2~' yes
C2B C2G C2D O2E '-3.0(3) \c~31~' yes
C2B C2G C2D N2E '177.2(2) \c~32~' yes
N2 C2A C2P O22P '140.3(2) \y~22~' yes
C2B C2A C2P O22P -100.8(3) yes
N2 C2A C2P O21P '-41.1(3) \y~21~' yes
C2B C2A C2P O21P 77.8(2) yes

loop_
_cod_related_entry_id
_cod_related_entry_database
_cod_related_entry_code
1 ChemSpider 21168606
